data_4129838
loop_
_publ_author_name
'Niu, Zheng'
'Fang, Sheng'
'Liu, Xiao'
'Ma, Jian-Gong'
'Ma, Shengqian'
'Cheng, Peng'

_publ_section_title
;
 Coordination-Driven Polymerization of Supramolecular Nanocages.
;
_journal_issue 47
_journal_name_full 'Journal of the American Chemical Society'
_journal_page_first 14873
_journal_page_last 14876
_journal_paper_doi 10.1021/jacs.5b10815
_journal_volume 137
_journal_year 2015
_chemical_formula_moiety 'C407 H569 Cu24 N50 O201'
_chemical_formula_sum 'C407 H569 Cu24 N50 O201'
_chemical_formula_weight 10903.19
_space_group_crystal_system tetragonal
_space_group_IT_number 87
_space_group_name_Hall '-I 4'
_space_group_name_H-M_alt 'I 4/m'
_atom_sites_solution_hydrogens mixed
_atom_sites_solution_primary iterative
_audit_creation_date 2014-12-20
_audit_creation_method
;
Olex2 1.2-beta
(compiled 2014.11.28 svn.r3106 for OlexSys, GUI svn.r4959)
;
_cell_angle_alpha 90
_cell_angle_beta 90
_cell_angle_gamma 90
_cell_formula_units_Z 2
_cell_length_a 26.5211(7)
_cell_length_b 26.5211(7)
_cell_length_c 39.0679(16)
_cell_measurement_reflns_used 5719
_cell_measurement_temperature 128.9(3)
_cell_measurement_theta_max 25.7480
_cell_measurement_theta_min 3.3000
_cell_volume 27479.1(15)
_computing_cell_refinement
;
CrysAlisPro, Agilent Technologies,
Version 1.171.36.28 (release 01-02-2013 CrysAlis171 .NET)
(compiled Feb  1 2013,16:14:44)
;
_computing_data_collection
;
CrysAlisPro, Agilent Technologies,
Version 1.171.36.28 (release 01-02-2013 CrysAlis171 .NET)
(compiled Feb  1 2013,16:14:44)
;
_computing_data_reduction
;
CrysAlisPro, Agilent Technologies,
Version 1.171.36.28 (release 01-02-2013 CrysAlis171 .NET)
(compiled Feb  1 2013,16:14:44)
;
_computing_molecular_graphics 'Olex2 (Dolomanov et al., 2009)'
_computing_publication_material 'Olex2 (Dolomanov et al., 2009)'
_computing_structure_refinement 'ShelXL (Sheldrick, 2008)'
_computing_structure_solution
;
Superflip (Palatinus & Chapuis, 2007;Palatinus & van der Lee, 2008;
Palatinus et al., 2012)
;
_diffrn_ambient_temperature 128.9(3)
_diffrn_detector_area_resol_mean 16.2116
_diffrn_measured_fraction_theta_full 0.971
_diffrn_measured_fraction_theta_max 0.997
_diffrn_measurement_details
;
#__ type_ start__ end____ width___ exp.time_
  1 omega  -19.00   57.00   1.0000   80.0000
omega____ theta____ kappa____ phi______ frames
    -       18.0372  -99.0000   30.0000 76

#__ type_ start__ end____ width___ exp.time_
  2 omega    2.00   47.00   1.0000   80.0000
omega____ theta____ kappa____ phi______ frames
    -       18.0372  -77.0000  -90.0000 45
;
_diffrn_measurement_device_type 'SuperNova, Single source at offset, Eos'
_diffrn_measurement_method '\w scans'
_diffrn_orient_matrix_UB_11 -0.0038552000
_diffrn_orient_matrix_UB_12 0.0254764000
_diffrn_orient_matrix_UB_13 -0.0048438000
_diffrn_orient_matrix_UB_21 0.0159991000
_diffrn_orient_matrix_UB_22 -0.0035523000
_diffrn_orient_matrix_UB_23 -0.0143515000
_diffrn_orient_matrix_UB_31 -0.0210606000
_diffrn_orient_matrix_UB_32 -0.0073826000
_diffrn_orient_matrix_UB_33 -0.0100106000
_diffrn_radiation_monochromator mirror
_diffrn_radiation_type MoK\a
_diffrn_radiation_wavelength 0.71073
_diffrn_reflns_av_R_equivalents 0.0552
_diffrn_reflns_av_unetI/netI 0.1010
_diffrn_reflns_Laue_measured_fraction_full 0.971
_diffrn_reflns_Laue_measured_fraction_max 0.997
_diffrn_reflns_limit_h_max 21
_diffrn_reflns_limit_h_min -31
_diffrn_reflns_limit_k_max 28
_diffrn_reflns_limit_k_min -21
_diffrn_reflns_limit_l_max 29
_diffrn_reflns_limit_l_min -46
_diffrn_reflns_number 28988
_diffrn_reflns_point_group_measured_fraction_full 0.971
_diffrn_reflns_point_group_measured_fraction_max 0.997
_diffrn_reflns_theta_full 25.242
_diffrn_reflns_theta_max 25.009
_diffrn_reflns_theta_min 3.012
_diffrn_source 'SuperNova (Mo) X-ray Source'
_exptl_absorpt_coefficient_mu 0.996
_exptl_absorpt_correction_T_max 1.00000
_exptl_absorpt_correction_T_min 0.88977
_exptl_absorpt_correction_type multi-scan
_exptl_absorpt_process_details
;
CrysAlisPro, Agilent Technologies,
Version 1.171.36.28 (release 01-02-2013 CrysAlis171 .NET)
(compiled Feb  1 2013,16:14:44)
Empirical absorption correction using spherical harmonics,
 implemented in SCALE3 ABSPACK scaling algorithm.
;
_exptl_crystal_colour blue
_exptl_crystal_density_diffrn 1.318
_exptl_crystal_description block
_exptl_crystal_F_000 6896
_exptl_crystal_size_max 0.5
_exptl_crystal_size_mid 0.5
_exptl_crystal_size_min 0.5
_platon_squeeze_details
;
The remaining solvent molecules were disordered and assigned as 42 DMA and 15 MeOH molecules per unit cell, which were determined by SQUEEZE, TGA, and EA results. The contributions of these disordered solvent to the scattering values have been removed by using the PLATON SQUEEZE program. We can see from the SQUEEZE that some 4572 electrons were removed from the unit cell, that is, some 4572/2 = 2286 electrons per formula unit.  The total formula unit should include 42 DMA and 15 MeOH  molecules (42*48e+15*18=2286).
;
_refine_diff_density_max 2.315
_refine_diff_density_min -1.227
_refine_diff_density_rms 0.099
_refine_ls_extinction_method none
_refine_ls_goodness_of_fit_ref 0.944
_refine_ls_hydrogen_treatment mixed
_refine_ls_matrix_type full
_refine_ls_number_parameters 442
_refine_ls_number_reflns 12288
_refine_ls_number_restraints 34
_refine_ls_restrained_S_all 0.963
_refine_ls_R_factor_all 0.0966
_refine_ls_R_factor_gt 0.0671
_refine_ls_shift/su_max 0.001
_refine_ls_shift/su_mean 0.000
_refine_ls_structure_factor_coef Fsqd
_refine_ls_weighting_details 'w=1/[\s^2^(Fo^2^)+(0.1099P)^2^] where P=(Fo^2^+2Fc^2^)/3'
_refine_ls_weighting_scheme calc
_refine_ls_wR_factor_gt 0.1853
_refine_ls_wR_factor_ref 0.1991
_reflns_Friedel_coverage 0.000
_reflns_number_gt 7210
_reflns_number_total 12288
_reflns_threshold_expression 'I > 2\s(I)'
_cod_data_source_file ja5b10815_si_002.cif
_cod_data_source_block 0D-DMAcage
_cod_original_cell_volume 27479.1(18)
_cod_database_code 4129838
_shelxl_version_number 2013-4
_shelx_space_group_comment
;
The symmetry employed for this shelxl refinement is uniquely defined
by the following loop, which should always be used as a source of
symmetry information in preference to the above space-group names.
They are only intended as comments.
;
_reflns_odcompleteness_completeness 99.76
_reflns_odcompleteness_iscentric 1
_reflns_odcompleteness_theta 26.32
_olex2_submission_special_instructions 'No special instructions were received'

loop_
_space_group_symop_operation_xyz
'x, y, z'
'-y, x, z'
'-x, -y, z'
'y, -x, z'
'x+1/2, y+1/2, z+1/2'
'-y+1/2, x+1/2, z+1/2'
'-x+1/2, -y+1/2, z+1/2'
'y+1/2, -x+1/2, z+1/2'
'-x, -y, -z'
'y, -x, -z'
'x, y, -z'
'-y, x, -z'
'-x+1/2, -y+1/2, -z+1/2'
'y+1/2, -x+1/2, -z+1/2'
'x+1/2, y+1/2, -z+1/2'
'-y+1/2, x+1/2, -z+1/2'

loop_
_atom_site_label
_atom_site_type_symbol
_atom_site_fract_x
_atom_site_fract_y
_atom_site_fract_z
_atom_site_U_iso_or_equiv
_atom_site_adp_type
_atom_site_occupancy
_atom_site_site_symmetry_order
_atom_site_calc_flag
_atom_site_refinement_flags_posn
_atom_site_refinement_flags_adp
_atom_site_refinement_flags_occupancy
Cu1 Cu 0.77564(2) 0.43677(2) 0.30488(2) 0.03042(18) Uani 1 1 d . . .
Cu2 Cu 0.70666(3) 0.16049(3) 0.5000 0.0308(2) Uani 1 2 d S T P
Cu3 Cu 0.65164(3) 0.24341(3) 0.5000 0.0324(2) Uani 1 2 d DS T P
Cu4 Cu 0.70620(2) 0.45378(2) 0.35230(2) 0.03571(19) Uani 1 1 d . . .
O1 O 0.48140(13) 0.18120(12) 0.66792(9) 0.0404(9) Uani 1 1 d . . .
O2 O 0.79176(13) 0.38064(13) 0.33631(9) 0.0439(9) Uani 1 1 d . . .
O3 O 0.8324(2) 0.4215(2) 0.26853(15) 0.1071(11) Uani 1 1 d D . .
O4 O 0.61309(13) 0.20874(13) 0.53551(9) 0.0427(9) Uani 1 1 d . . .
O5 O 0.72332(13) 0.39574(13) 0.28380(9) 0.0429(9) Uani 1 1 d . . .
O6 O 0.65887(13) 0.13767(12) 0.53566(9) 0.0432(9) Uani 1 1 d . . .
O7 O 0.49188(14) 0.23920(14) 0.62628(9) 0.0536(11) Uani 1 1 d . . .
O8 O 0.74486(14) 0.19594(14) 0.46467(9) 0.0476(10) Uani 1 1 d . . .
O9 O 0.63608(17) 0.2810(2) 0.19872(12) 0.0874(17) Uani 1 1 d . . .
H9 H 0.6651 0.2876 0.1931 0.131 Uiso 1 1 calc GR . .
O10 O 0.51198(14) 0.30904(15) 0.32353(11) 0.0562(11) Uani 1 1 d . . .
O11 O 0.69912(15) 0.26661(14) 0.46424(9) 0.0511(10) Uani 1 1 d . . .
O12 O 0.7513(2) 0.0941(2) 0.5000 0.0688(17) Uani 1 2 d DS TU P
H12A H 0.7500 0.0820 0.5238 0.103 Uiso 0.5 1 d DR . .
H12B H 0.7281 0.0734 0.4924 0.103 Uiso 0.5 1 d DR . .
O13 O 0.49692(12) 0.25299(12) 0.28199(9) 0.0395(9) Uani 1 1 d . . .
O14 O 0.66367(13) 0.41143(14) 0.32262(10) 0.0487(10) Uani 1 1 d . . .
O15 O 0.72946(14) 0.39284(14) 0.37496(9) 0.0538(10) Uani 1 1 d . . .
O16 O 0.65175(19) 0.47749(19) 0.38995(13) 0.0887(15) Uani 1 1 d D U .
H16A H 0.6327 0.5099 0.3906 0.133 Uiso 1 1 d DR . .
H16B H 0.6277(18) 0.4696(14) 0.3764(17) 0.133 Uiso 1 1 d DR . .
O17 O 0.6043(3) 0.3087(3) 0.5000 0.086(2) Uani 1 2 d DS TU P
H17A H 0.596(4) 0.327(3) 0.5182(10) 0.129 Uiso 0.5 1 d DR . .
H17B H 0.612(2) 0.3389(15) 0.491(3) 0.129 Uiso 0.5 1 d DR . .
O18 O 0.5863(2) 0.03569(17) 0.63120(14) 0.0867(16) Uani 1 1 d . . .
H18 H 0.5592 0.0225 0.6360 0.130 Uiso 1 1 calc GR . .
O20 O 0.88577(18) 0.23051(18) 0.38340(14) 0.0818(15) Uani 1 1 d . . .
H20 H 0.8846 0.2014 0.3904 0.123 Uiso 1 1 calc GR . .
C21 C 0.6044(2) 0.0985(2) 0.58951(14) 0.0478(15) Uani 1 1 d . . .
H21 H 0.6278 0.0774 0.5790 0.057 Uiso 1 1 calc R . .
C22 C 0.5445(2) 0.1134(2) 0.63451(14) 0.0500(15) Uani 1 1 d . . .
H22 H 0.5276 0.1023 0.6540 0.060 Uiso 1 1 calc R . .
C23 C 0.5820(2) 0.2867(2) 0.24632(16) 0.0559(16) Uani 1 1 d . . .
H23 H 0.5608 0.2635 0.2357 0.067 Uiso 1 1 calc R . .
C24 C 0.59976(19) 0.34037(19) 0.29375(16) 0.0456(14) Uani 1 1 d . . .
H24 H 0.5907 0.3537 0.3149 0.055 Uiso 1 1 calc R . .
C25 C 0.64479(18) 0.35540(19) 0.27803(14) 0.0387(13) Uani 1 1 d . . .
C26 C 0.56017(18) 0.17777(19) 0.59238(13) 0.0369(12) Uani 1 1 d . . .
H26 H 0.5536 0.2096 0.5835 0.044 Uiso 1 1 calc R . .
C27 C 0.56913(19) 0.30592(19) 0.27790(14) 0.0395(13) Uani 1 1 d . . .
C28 C 0.59497(19) 0.14631(19) 0.57652(13) 0.0383(12) Uani 1 1 d . . .
C29 C 0.7530(2) 0.30485(19) 0.40872(13) 0.0408(13) Uani 1 1 d . . .
H29 H 0.7236 0.3218 0.4147 0.049 Uiso 1 1 calc R . .
C30 C 0.53523(19) 0.16129(19) 0.62174(13) 0.0378(12) Uani 1 1 d . . .
C31 C 0.7824(2) 0.3229(2) 0.38265(13) 0.0428(14) Uani 1 1 d . . .
C32 C 0.6248(2) 0.16580(19) 0.54663(12) 0.0358(12) Uani 1 1 d . . .
C34 C 0.50064(19) 0.1968(2) 0.64007(13) 0.0405(13) Uani 1 1 d . . .
C35 C 0.6263(2) 0.3016(2) 0.23009(16) 0.0560(16) Uani 1 1 d . . .
C36 C 0.7668(2) 0.2606(2) 0.42658(14) 0.0442(14) Uani 1 1 d . . .
C37 C 0.6800(2) 0.38998(19) 0.29636(15) 0.0398(13) Uani 1 1 d . . .
C38 C 0.7676(2) 0.36834(18) 0.36271(15) 0.0410(13) Uani 1 1 d . . .
C39 C 0.52116(18) 0.2876(2) 0.29640(15) 0.0424(14) Uani 1 1 d . . .
C40 C 0.6570(2) 0.3360(2) 0.24613(15) 0.0508(15) Uani 1 1 d . . .
H40 H 0.6865 0.3465 0.2354 0.061 Uiso 1 1 calc R . .
C41 C 0.5781(2) 0.0825(2) 0.61878(16) 0.0564(17) Uani 1 1 d . . .
C42 C 0.7342(2) 0.2403(2) 0.45407(13) 0.0390(13) Uani 1 1 d . . .
C44 C 0.8116(2) 0.2366(2) 0.41737(14) 0.0524(16) Uani 1 1 d . . .
H44 H 0.8211 0.2075 0.4290 0.063 Uiso 1 1 calc R . .
C49 C 0.8265(2) 0.2976(2) 0.37343(15) 0.0502(15) Uani 1 1 d . . .
H49 H 0.8456 0.3093 0.3551 0.060 Uiso 1 1 calc R . .
C53 C 0.8423(2) 0.2546(2) 0.39169(15) 0.0513(15) Uani 1 1 d . . .
N1 N 0.8910(3) 0.3804(2) 0.23704(19) 0.1071(11) Uani 1 1 d D . .
C3 C 0.8546(3) 0.3874(3) 0.2589(2) 0.1071(11) Uani 1 1 d D . .
C8 C 0.8269(3) 0.3355(3) 0.2570(2) 0.1071(11) Uani 1 1 d D . .
H8A H 0.7958 0.3374 0.2695 0.161 Uiso 1 1 calc GR . .
H8B H 0.8479 0.3098 0.2667 0.161 Uiso 1 1 calc GR . .
H8C H 0.8199 0.3275 0.2335 0.161 Uiso 1 1 calc GR . .
C17 C 0.9116(3) 0.3404(3) 0.2167(2) 0.1071(11) Uani 1 1 d D . .
H17C H 0.8884 0.3127 0.2162 0.161 Uiso 1 1 calc GR . .
H17D H 0.9430 0.3295 0.2265 0.161 Uiso 1 1 calc GR . .
H17E H 0.9174 0.3523 0.1938 0.161 Uiso 1 1 calc GR . .
C15 C 0.9190(3) 0.4308(3) 0.2281(2) 0.1071(11) Uani 1 1 d D . .
H15A H 0.9068 0.4435 0.2067 0.161 Uiso 1 1 calc GR . .
H15B H 0.9546 0.4245 0.2265 0.161 Uiso 1 1 calc GR . .
H15C H 0.9129 0.4552 0.2458 0.161 Uiso 1 1 calc GR . .

loop_
_atom_site_aniso_label
_atom_site_aniso_U_11
_atom_site_aniso_U_22
_atom_site_aniso_U_33
_atom_site_aniso_U_23
_atom_site_aniso_U_13
_atom_site_aniso_U_12
Cu1 0.0314(3) 0.0315(3) 0.0284(3) -0.0036(3) 0.0088(3) -0.0024(2)
Cu2 0.0366(5) 0.0296(5) 0.0262(5) 0.000 0.000 0.0064(4)
Cu3 0.0416(5) 0.0280(5) 0.0276(5) 0.000 0.000 0.0081(4)
Cu4 0.0364(4) 0.0367(4) 0.0340(4) -0.0040(3) 0.0136(3) -0.0055(3)
O1 0.045(2) 0.039(2) 0.037(2) 0.0099(17) 0.0055(18) 0.0059(16)
O2 0.049(2) 0.047(2) 0.036(2) 0.0130(18) 0.0089(19) -0.0051(17)
O3 0.113(3) 0.095(2) 0.113(2) 0.004(2) 0.054(2) 0.0244(19)
O4 0.049(2) 0.038(2) 0.041(2) 0.0011(18) 0.0132(18) 0.0095(17)
O5 0.036(2) 0.047(2) 0.046(2) -0.0016(18) 0.0026(18) -0.0100(16)
O6 0.049(2) 0.042(2) 0.039(2) 0.0046(18) 0.0155(19) 0.0083(18)
O7 0.069(3) 0.050(2) 0.042(2) 0.020(2) 0.021(2) 0.022(2)
O8 0.059(2) 0.044(2) 0.039(2) 0.0047(19) 0.0131(19) -0.0028(19)
O9 0.067(3) 0.120(4) 0.075(3) -0.049(3) 0.025(3) -0.042(3)
O10 0.041(2) 0.067(3) 0.061(3) -0.027(2) 0.007(2) -0.0164(19)
O11 0.069(3) 0.045(2) 0.039(2) 0.0144(19) 0.011(2) 0.003(2)
O12 0.068(2) 0.064(2) 0.074(2) 0.000 0.000 0.0094(17)
O13 0.037(2) 0.040(2) 0.042(2) -0.0094(18) 0.0031(17) -0.0033(16)
O14 0.038(2) 0.057(2) 0.052(2) -0.011(2) 0.0076(19) -0.0158(18)
O15 0.061(3) 0.058(2) 0.041(2) 0.017(2) 0.018(2) 0.001(2)
O16 0.085(2) 0.097(2) 0.085(2) -0.0041(17) 0.0168(17) -0.0054(17)
O17 0.086(3) 0.080(3) 0.090(3) 0.000 0.000 0.0076(18)
O18 0.123(4) 0.063(3) 0.074(3) 0.029(3) 0.043(3) 0.025(3)
O20 0.075(3) 0.079(3) 0.092(4) 0.021(3) 0.035(3) 0.020(3)
C21 0.052(3) 0.050(3) 0.041(3) 0.004(3) 0.013(3) 0.018(3)
C22 0.069(4) 0.047(3) 0.034(3) 0.013(3) 0.022(3) 0.014(3)
C23 0.050(4) 0.065(4) 0.053(4) -0.006(3) -0.007(3) -0.016(3)
C24 0.041(3) 0.041(3) 0.055(4) -0.001(3) 0.005(3) -0.004(2)
C25 0.029(3) 0.041(3) 0.046(3) 0.003(3) 0.009(3) -0.003(2)
C26 0.036(3) 0.039(3) 0.036(3) 0.008(3) 0.003(3) 0.005(2)
C27 0.034(3) 0.043(3) 0.042(3) -0.015(3) -0.004(3) -0.005(2)
C28 0.046(3) 0.038(3) 0.031(3) 0.004(2) 0.001(3) 0.007(2)
C29 0.046(3) 0.039(3) 0.037(3) 0.003(3) -0.008(3) -0.006(2)
C30 0.042(3) 0.044(3) 0.027(3) 0.004(3) 0.003(3) 0.006(2)
C31 0.048(3) 0.054(3) 0.027(3) 0.001(3) -0.001(3) -0.016(3)
C32 0.052(3) 0.038(3) 0.017(3) -0.004(2) -0.003(2) 0.013(3)
C34 0.036(3) 0.058(4) 0.027(3) 0.016(3) 0.007(2) 0.010(3)
C35 0.046(4) 0.067(4) 0.054(4) -0.008(3) 0.005(3) -0.013(3)
C36 0.051(3) 0.043(3) 0.039(3) 0.001(3) 0.001(3) -0.009(3)
C37 0.039(3) 0.035(3) 0.045(3) -0.007(3) 0.005(3) -0.006(2)
C38 0.046(3) 0.028(3) 0.049(4) 0.000(3) 0.001(3) -0.007(2)
C39 0.027(3) 0.048(3) 0.052(4) -0.015(3) -0.006(3) -0.001(2)
C40 0.035(3) 0.068(4) 0.050(4) 0.000(3) 0.003(3) -0.014(3)
C41 0.072(4) 0.044(3) 0.053(4) 0.019(3) 0.015(3) 0.025(3)
C42 0.041(3) 0.047(3) 0.029(3) 0.009(3) 0.006(3) 0.005(3)
C44 0.070(4) 0.043(3) 0.045(4) 0.008(3) 0.015(3) 0.003(3)
C49 0.056(4) 0.052(4) 0.042(3) 0.011(3) 0.010(3) -0.012(3)
C53 0.058(4) 0.049(4) 0.047(4) -0.001(3) 0.007(3) 0.005(3)
N1 0.113(3) 0.095(2) 0.113(2) 0.004(2) 0.054(2) 0.0244(19)
C3 0.113(3) 0.095(2) 0.113(2) 0.004(2) 0.054(2) 0.0244(19)
C8 0.113(3) 0.095(2) 0.113(2) 0.004(2) 0.054(2) 0.0244(19)
C17 0.113(3) 0.095(2) 0.113(2) 0.004(2) 0.054(2) 0.0244(19)
C15 0.113(3) 0.095(2) 0.113(2) 0.004(2) 0.054(2) 0.0244(19)

loop_
_atom_type_symbol
_atom_type_description
_atom_type_scat_dispersion_real
_atom_type_scat_dispersion_imag
_atom_type_scat_source
C C 0.0033 0.0016 'International Tables Vol C Tables 4.2.6.8 and 6.1.1.4'
H H 0.0000 0.0000 'International Tables Vol C Tables 4.2.6.8 and 6.1.1.4'
Cu Cu 0.3201 1.2651 'International Tables Vol C Tables 4.2.6.8 and 6.1.1.4'
N N 0.0061 0.0033 'International Tables Vol C Tables 4.2.6.8 and 6.1.1.4'
O O 0.0106 0.0060 'International Tables Vol C Tables 4.2.6.8 and 6.1.1.4'

loop_
_geom_angle_atom_site_label_1
_geom_angle_atom_site_label_2
_geom_angle_atom_site_label_3
_geom_angle
_geom_angle_site_symmetry_1
_geom_angle_site_symmetry_3
O1 Cu1 Cu4 85.65(10) 12_656 .
O1 Cu1 O2 89.54(15) 12_656 .
O1 Cu1 O3 93.7(2) 12_656 .
O1 Cu1 O13 88.98(14) 12_656 2_655
O2 Cu1 Cu4 81.04(11) . .
O2 Cu1 O3 96.84(18) . .
O2 Cu1 O13 165.99(14) . 2_655
O3 Cu1 Cu4 177.77(17) . .
O5 Cu1 Cu4 84.01(11) . .
O5 Cu1 O1 169.61(14) . 12_656
O5 Cu1 O2 89.77(15) . .
O5 Cu1 O3 96.7(2) . .
O5 Cu1 O13 89.18(14) . 2_655
O13 Cu1 Cu4 84.96(10) 2_655 .
O13 Cu1 O3 97.16(18) 2_655 .
O6 Cu2 Cu3 84.30(10) . .
O6 Cu2 Cu3 84.30(10) 11_556 .
O6 Cu2 O6 89.5(2) . 11_556
O6 Cu2 O12 95.93(15) . .
O6 Cu2 O12 95.93(15) 11_556 .
O8 Cu2 Cu3 83.44(11) . .
O8 Cu2 Cu3 83.44(11) 11_556 .
O8 Cu2 O6 88.96(15) 11_556 .
O8 Cu2 O6 88.96(15) . 11_556
O8 Cu2 O6 167.73(15) 11_556 11_556
O8 Cu2 O6 167.73(15) . .
O8 Cu2 O8 89.9(2) 11_556 .
O8 Cu2 O12 96.33(16) . .
O8 Cu2 O12 96.33(16) 11_556 .
O12 Cu2 Cu3 179.68(17) . .
O4 Cu3 Cu2 84.10(10) 11_556 .
O4 Cu3 Cu2 84.10(10) . .
O4 Cu3 O4 90.5(2) 11_556 .
O4 Cu3 O11 168.78(15) . .
O4 Cu3 O11 88.74(15) 11_556 .
O4 Cu3 O11 168.77(15) 11_556 11_556
O4 Cu3 O11 88.74(15) . 11_556
O4 Cu3 O17 94.24(16) . .
O4 Cu3 O17 94.24(16) 11_556 .
O11 Cu3 Cu2 84.68(11) . .
O11 Cu3 Cu2 84.68(11) 11_556 .
O11 Cu3 O11 89.8(2) 11_556 .
O11 Cu3 O17 96.98(18) . .
O11 Cu3 O17 96.98(18) 11_556 .
O17 Cu3 Cu2 177.63(19) . .
O7 Cu4 Cu1 82.67(10) 12_656 .
O7 Cu4 O14 166.30(15) 12_656 .
O7 Cu4 O16 93.06(17) 12_656 .
O10 Cu4 Cu1 82.88(11) 2_655 .
O10 Cu4 O7 89.48(18) 2_655 12_656
O10 Cu4 O14 89.62(17) 2_655 .
O10 Cu4 O16 91.35(18) 2_655 .
O14 Cu4 Cu1 83.65(11) . .
O14 Cu4 O16 100.62(17) . .
O15 Cu4 Cu1 87.49(11) . .
O15 Cu4 O7 89.99(17) . 12_656
O15 Cu4 O10 170.35(16) . 2_655
O15 Cu4 O14 88.61(17) . .
O15 Cu4 O16 98.30(18) . .
O16 Cu4 Cu1 172.83(14) . .
C34 O1 Cu1 121.1(3) . 10_566
C38 O2 Cu1 126.5(3) . .
C3 O3 Cu1 137.9(6) . .
C32 O4 Cu3 122.8(3) . .
C37 O5 Cu1 123.6(3) . .
C32 O6 Cu2 121.5(3) . .
C34 O7 Cu4 124.7(3) . 10_566
C42 O8 Cu2 123.9(3) . .
C39 O10 Cu4 123.9(3) . 4_565
C42 O11 Cu3 122.2(3) . .
C39 O13 Cu1 119.4(3) . 4_565
C37 O14 Cu4 122.9(3) . .
C38 O15 Cu4 119.8(3) . .
C28 C21 C41 118.9(5) . .
C41 C22 C30 120.4(5) . .
C27 C23 C35 120.8(5) . .
C27 C24 C25 119.8(5) . .
C24 C25 C37 119.9(5) . .
C40 C25 C24 119.2(5) . .
C40 C25 C37 120.8(5) . .
C28 C26 C30 119.6(5) . .
C23 C27 C39 120.5(5) . .
C24 C27 C23 120.3(5) . .
C24 C27 C39 119.2(5) . .
C21 C28 C26 120.3(5) . .
C21 C28 C32 120.2(5) . .
C26 C28 C32 119.3(4) . .
C31 C29 C36 120.5(5) . .
C22 C30 C26 119.9(5) . .
C22 C30 C34 120.9(5) . .
C26 C30 C34 119.1(4) . .
C29 C31 C38 121.4(5) . .
C29 C31 C49 120.2(5) . .
C49 C31 C38 118.4(5) . .
O4 C32 C28 116.7(4) . .
O6 C32 O4 127.0(5) . .
O6 C32 C28 116.3(4) . .
O1 C34 C30 116.7(4) . .
O7 C34 O1 125.4(5) . .
O7 C34 C30 117.8(4) . .
O9 C35 C23 117.1(5) . .
O9 C35 C40 124.2(5) . .
C40 C35 C23 118.7(6) . .
C29 C36 C42 120.5(5) . .
C44 C36 C29 118.2(5) . .
C44 C36 C42 121.3(5) . .
O5 C37 C25 117.3(5) . .
O14 C37 O5 125.6(5) . .
O14 C37 C25 117.1(4) . .
O2 C38 O15 124.8(5) . .
O2 C38 C31 120.4(5) . .
O15 C38 C31 114.8(5) . .
O10 C39 O13 128.7(5) . .
O10 C39 C27 115.0(4) . .
O13 C39 C27 116.3(5) . .
C35 C40 C25 121.2(5) . .
O18 C41 C21 119.4(5) . .
O18 C41 C22 119.8(5) . .
C22 C41 C21 120.8(5) . .
O8 C42 C36 116.2(5) . .
O11 C42 O8 125.8(5) . .
O11 C42 C36 118.0(5) . .
C53 C44 C36 122.3(5) . .
C31 C49 C53 120.5(5) . .
O20 C53 C44 120.9(5) . .
O20 C53 C49 120.9(5) . .
C44 C53 C49 118.2(5) . .
C3 N1 C17 138.8(8) . .
C3 N1 C15 112.1(7) . .
C17 N1 C15 109.0(6) . .
O3 C3 N1 135.3(9) . .
O3 C3 C8 118.1(8) . .
N1 C3 C8 101.0(7) . .

loop_
_geom_bond_atom_site_label_1
_geom_bond_atom_site_label_2
_geom_bond_distance
_geom_bond_site_symmetry_2
Cu1 Cu4 2.6508(8) .
Cu1 O1 1.960(3) 12_656
Cu1 O2 1.976(3) .
Cu1 O3 2.110(5) .
Cu1 O5 1.946(3) .
Cu1 O13 1.980(3) 2_655
Cu2 Cu3 2.6392(11) .
Cu2 O6 1.978(3) 11_556
Cu2 O6 1.978(3) .
Cu2 O8 1.953(3) 11_556
Cu2 O8 1.953(3) .
Cu2 O12 2.121(5) .
Cu3 O4 1.953(3) 11_556
Cu3 O4 1.953(3) .
Cu3 O11 1.979(4) 11_556
Cu3 O11 1.979(4) .
Cu3 O17 2.139(7) .
Cu4 O7 1.954(4) 12_656
Cu4 O10 1.952(4) 2_655
Cu4 O14 1.969(4) .
Cu4 O15 1.943(4) .
Cu4 O16 2.155(5) .
O1 Cu1 1.960(3) 10_566
O1 C34 1.271(5) .
O2 C38 1.257(6) .
O3 C3 1.141(8) .
O4 C32 1.258(6) .
O5 C37 1.258(6) .
O6 C32 1.248(6) .
O7 Cu4 1.954(4) 10_566
O7 C34 1.268(6) .
O8 C42 1.278(6) .
O9 C35 1.366(7) .
O10 Cu4 1.952(4) 4_565
O10 C39 1.227(6) .
O11 C42 1.230(6) .
O13 Cu1 1.980(3) 4_565
O13 C39 1.254(6) .
O14 C37 1.251(6) .
O15 C38 1.295(6) .
O18 C41 1.350(6) .
O20 C53 1.357(7) .
C21 C28 1.388(7) .
C21 C41 1.405(8) .
C22 C30 1.387(7) .
C22 C41 1.358(7) .
C23 C27 1.378(7) .
C23 C35 1.393(8) .
C24 C25 1.401(7) .
C24 C27 1.371(7) .
C25 C37 1.493(7) .
C25 C40 1.387(7) .
C26 C28 1.390(7) .
C26 C30 1.395(7) .
C27 C39 1.542(7) .
C28 C32 1.502(7) .
C29 C31 1.370(7) .
C29 C36 1.414(7) .
C30 C34 1.498(7) .
C31 C38 1.489(7) .
C31 C49 1.394(7) .
C35 C40 1.375(7) .
C36 C42 1.481(7) .
C36 C44 1.394(8) .
C44 C53 1.377(8) .
C49 C53 1.410(7) .
N1 C3 1.303(8) .
N1 C17 1.433(8) .
N1 C15 1.568(9) .
C3 C8 1.563(10) .

loop_
_platon_squeeze_void_nr
_platon_squeeze_void_average_x
_platon_squeeze_void_average_y
_platon_squeeze_void_average_z
_platon_squeeze_void_volume
_platon_squeeze_void_count_electrons
_platon_squeeze_void_content
1 -0.003 -0.012 -0.005 17771 4572 ' '
